data_7057324
loop_
_publ_author_name
'Singh, Amita'
'Singh, Pooja'
'Kociok-K\"ohn, Gabriele'
'Trivedi, Manoj'
'Kumar, Abhinav'
'Chauhan, Ratna'
'Rane, Sunit B.'
'Terashima, Chiaki'
'Gosavi, Suresh W.'
'Fujishima, Akira'

_publ_section_title
;
 1,1&#x2032;-Bis(diphenylphosphino)ferrocene-appended nickel(ii)
 dithiolates as sensitizers in dye-sensitized solar cells
;
_journal_issue 11
_journal_name_full 'New Journal of Chemistry'
_journal_page_first 9306
_journal_paper_doi 10.1039/C8NJ00855H
_journal_volume 42
_journal_year 2018
_chemical_formula_moiety 'C40 H34 Fe Ni O2 P2 S2'
_chemical_formula_sum 'C40 H34 Fe Ni O2 P2 S2'
_chemical_formula_weight 787.29
_space_group_crystal_system monoclinic
_space_group_IT_number 14
_space_group_name_Hall '-P 2yn'
_space_group_name_H-M_alt 'P 1 21/n 1'
_symmetry_space_group_name_Hall '-P 2yn'
_symmetry_space_group_name_H-M 'P 1 21/n 1'
_atom_sites_solution_hydrogens geom
_audit_creation_method SHELXL-2014/7
_audit_update_record
;
2018-01-25 deposited with the CCDC.
2018-04-23 downloaded from the CCDC.
;
_cell_angle_alpha 90
_cell_angle_beta 96.023(3)
_cell_angle_gamma 90
_cell_formula_units_Z 4
_cell_length_a 17.5732(7)
_cell_length_b 9.6424(3)
_cell_length_c 21.3195(7)
_cell_measurement_reflns_used 11724
_cell_measurement_temperature 150(2)
_cell_measurement_theta_max 29.1030
_cell_measurement_theta_min 2.8590
_cell_volume 3592.6(2)
_computing_cell_refinement 'CrysAlisPro 1.171.38.43 (Rigaku OD, 2015)'
_computing_data_collection 'CrysAlisPro 1.171.38.43 (Rigaku OD, 2015)'
_computing_data_reduction 'CrysAlisPro 1.171.38.43 (Rigaku OD, 2015)'
_computing_molecular_graphics 'ORTEP3 for Windows - Farrugia, L. J. J. Appl. Crystallogr. 1997, 30, 565'
_computing_publication_material
;
 'WinGX publication routines, Farrugia, 
 L. J., J. Appl. Crystallogr., 1999, 32, 837-838
;
_computing_structure_refinement
;
 SHELXL-2014/7 (Sheldrick, 2014)
 Sheldrick GM (2008) Acta Crystallogr A64:112--122 and 
 C. B. H\"ubschle, G. M. Sheldrick and B. Dittrich
 ShelXle: a Qt graphical user interface for SHELXL
 J. Appl. Cryst., 44, (2011) 1281-1284.
;
_computing_structure_solution
; 
 SHELXT 
G.M.Sheldrick,Acta Crystallogr.,Sect. A: Found.Crystallogr., 2008, 64,112-122.
;
_diffrn_ambient_environment N~2~
_diffrn_ambient_temperature 149.94(13)
_diffrn_detector 'CCD plate'
_diffrn_detector_area_resol_mean 8.1150
_diffrn_detector_type EosS2
_diffrn_measured_fraction_theta_full 0.997
_diffrn_measured_fraction_theta_max 0.875
_diffrn_measurement_device 'four-circle diffractometer'
_diffrn_measurement_device_type 'SuperNova, Dual, Cu at zero, EosS2'
_diffrn_measurement_method '\w scans'
_diffrn_radiation_monochromator mirror
_diffrn_radiation_probe x-ray
_diffrn_radiation_type 'Mo K\a'
_diffrn_radiation_wavelength 0.71073
_diffrn_reflns_av_R_equivalents 0.0393
_diffrn_reflns_av_unetI/netI 0.0423
_diffrn_reflns_Laue_measured_fraction_full 0.997
_diffrn_reflns_Laue_measured_fraction_max 0.875
_diffrn_reflns_limit_h_max 23
_diffrn_reflns_limit_h_min -23
_diffrn_reflns_limit_k_max 10
_diffrn_reflns_limit_k_min -12
_diffrn_reflns_limit_l_max 29
_diffrn_reflns_limit_l_min -22
_diffrn_reflns_number 30590
_diffrn_reflns_point_group_measured_fraction_full 0.997
_diffrn_reflns_point_group_measured_fraction_max 0.875
_diffrn_reflns_theta_full 25.242
_diffrn_reflns_theta_max 29.529
_diffrn_reflns_theta_min 2.861
_diffrn_source 'micro-focus sealed X-ray tube'
_diffrn_source_type 'SuperNova (Mo) X-ray Source'
_exptl_absorpt_coefficient_mu 1.168
_exptl_absorpt_correction_T_max 1.00000
_exptl_absorpt_correction_T_min 0.53532
_exptl_absorpt_correction_type multi-scan
_exptl_absorpt_process_details
;
CrysAlisPro 1.171.38.43 (Rigaku Oxford Diffraction, 2015)
Empirical absorption correction using spherical harmonics,
 implemented in SCALE3 ABSPACK scaling algorithm.
;
_exptl_crystal_colour orange
_exptl_crystal_density_diffrn 1.456
_exptl_crystal_description block
_exptl_crystal_F_000 1624
_exptl_crystal_recrystallization_method 'filtered and concentrated from CH2Cl2'
_exptl_crystal_size_max 0.300
_exptl_crystal_size_mid 0.250
_exptl_crystal_size_min 0.150
_refine_diff_density_max 1.998
_refine_diff_density_min -0.998
_refine_diff_density_rms 0.130
_refine_ls_extinction_method none
_refine_ls_goodness_of_fit_ref 1.192
_refine_ls_hydrogen_treatment constr
_refine_ls_matrix_type full
_refine_ls_number_parameters 435
_refine_ls_number_reflns 8783
_refine_ls_number_restraints 0
_refine_ls_restrained_S_all 1.192
_refine_ls_R_factor_all 0.0681
_refine_ls_R_factor_gt 0.0584
_refine_ls_shift/su_max 0.000
_refine_ls_shift/su_mean 0.000
_refine_ls_structure_factor_coef Fsqd
_refine_ls_weighting_details 'w=1/[\s^2^(Fo^2^)+(0.0274P)^2^+12.3720P] where P=(Fo^2^+2Fc^2^)/3'
_refine_ls_weighting_scheme calc
_refine_ls_wR_factor_gt 0.1259
_refine_ls_wR_factor_ref 0.1299
_reflns_Friedel_coverage 0.000
_reflns_number_gt 7694
_reflns_number_total 8783
_reflns_threshold_expression 'I > 2\s(I)'
_cod_data_source_file c8nj00855h1.cif
_cod_data_source_block D-1
_cod_depositor_comments 'Adding full bibliography for 7057324--7057325.cif.'
_cod_database_code 7057324
_shelx_shelxl_version_number 2014/7
_shelx_space_group_comment
;
The symmetry employed for this shelxl refinement is uniquely defined
by the following loop, which should always be used as a source of
symmetry information in preference to the above space-group names.
They are only intended as comments.
;
_shelx_estimated_absorpt_t_min 0.721
_shelx_estimated_absorpt_t_max 0.844
_oxdiff_exptl_absorpt_empirical_full_min 0.720
_oxdiff_exptl_absorpt_empirical_full_max 1.309
_oxdiff_exptl_absorpt_empirical_details
;
Empirical correction (ABSPACK) includes:
- Absorption correction using spherical harmonics
- Frame scaling
;

loop_
_space_group_symop_operation_xyz
'x, y, z'
'-x+1/2, y+1/2, -z+1/2'
'-x, -y, -z'
'x-1/2, -y-1/2, z-1/2'

loop_
_atom_site_label
_atom_site_type_symbol
_atom_site_fract_x
_atom_site_fract_y
_atom_site_fract_z
_atom_site_U_iso_or_equiv
_atom_site_adp_type
_atom_site_occupancy
_atom_site_site_symmetry_order
_atom_site_calc_flag
_atom_site_refinement_flags_posn
_atom_site_refinement_flags_adp
Ni Ni 0.31731(2) 0.50050(5) 0.58225(2) 0.01526(11) Uani 1 1 d . .
Fe Fe 0.19167(3) 0.31506(5) 0.43096(2) 0.01905(12) Uani 1 1 d . .
P1 P 0.21857(5) 0.35887(9) 0.58760(4) 0.01568(18) Uani 1 1 d . .
P2 P 0.28617(5) 0.59189(9) 0.48867(4) 0.01629(18) Uani 1 1 d . .
S1 S 0.37133(5) 0.42531(9) 0.67330(4) 0.02007(19) Uani 1 1 d . .
S2 S 0.41446(5) 0.64142(9) 0.60022(4) 0.01927(18) Uani 1 1 d . .
O1 O 0.47529(18) 0.4804(4) 0.81693(14) 0.0441(9) Uani 1 1 d . .
O2 O 0.60283(16) 0.6958(3) 0.76767(14) 0.0341(7) Uani 1 1 d . .
C1 C 0.15695(19) 0.3059(4) 0.51842(16) 0.0177(7) Uani 1 1 d . .
C2 C 0.10652(19) 0.3930(4) 0.47869(17) 0.0200(7) Uani 1 1 d . .
H2 H 0.0964 0.4935 0.4859 0.024 Uiso 1 1 calc R U
C3 C 0.0738(2) 0.3130(4) 0.42735(18) 0.0242(8) Uani 1 1 d . .
H3 H 0.0374 0.3475 0.3916 0.029 Uiso 1 1 calc R U
C4 C 0.1028(2) 0.1760(4) 0.43448(18) 0.0234(8) Uani 1 1 d . .
H4 H 0.0903 0.0975 0.4045 0.028 Uiso 1 1 calc R U
C5 C 0.1538(2) 0.1701(4) 0.49048(18) 0.0224(8) Uani 1 1 d . .
H5 H 0.1827 0.0865 0.5074 0.027 Uiso 1 1 calc R U
C6 C 0.2285(2) 0.4555(4) 0.36900(18) 0.0249(8) Uani 1 1 d . .
H6 H 0.1980 0.5338 0.3485 0.030 Uiso 1 1 calc R U
C7 C 0.2342(2) 0.3194(5) 0.34435(19) 0.0303(9) Uani 1 1 d . .
H7 H 0.2068 0.2851 0.3038 0.036 Uiso 1 1 calc R U
C8 C 0.2817(2) 0.2391(4) 0.3873(2) 0.0314(9) Uani 1 1 d . .
H8 H 0.2947 0.1390 0.3822 0.038 Uiso 1 1 calc R U
C9 C 0.3072(2) 0.3243(4) 0.43926(19) 0.0248(8) Uani 1 1 d . .
H9 H 0.3420 0.2950 0.4770 0.030 Uiso 1 1 calc R U
C10 C 0.2736(2) 0.4593(4) 0.42927(17) 0.0193(7) Uani 1 1 d . .
C11 C 0.1510(2) 0.4303(4) 0.63848(17) 0.0189(7) Uani 1 1 d . .
C12 C 0.1747(2) 0.5339(4) 0.68146(17) 0.0226(7) Uani 1 1 d . .
H12 H 0.2258 0.5672 0.6841 0.027 Uiso 1 1 calc R U
C13 C 0.1239(2) 0.5891(4) 0.72076(19) 0.0298(9) Uani 1 1 d . .
H13 H 0.1401 0.6604 0.7499 0.036 Uiso 1 1 calc R U
C14 C 0.0500(2) 0.5400(5) 0.7172(2) 0.0316(9) Uani 1 1 d . .
H14 H 0.0154 0.5772 0.7441 0.038 Uiso 1 1 calc R U
C15 C 0.0259(2) 0.4375(4) 0.6749(2) 0.0289(9) Uani 1 1 d . .
H15 H -0.0250 0.4035 0.6732 0.035 Uiso 1 1 calc R U
C16 C 0.0755(2) 0.3835(4) 0.63475(18) 0.0233(8) Uani 1 1 d . .
H16 H 0.0581 0.3146 0.6047 0.028 Uiso 1 1 calc R U
C17 C 0.2451(2) 0.1883(4) 0.62030(16) 0.0183(7) Uani 1 1 d . .
C18 C 0.1979(2) 0.1139(4) 0.65642(18) 0.0232(8) Uani 1 1 d . .
H18 H 0.1531 0.1559 0.6691 0.028 Uiso 1 1 calc R U
C19 C 0.2162(2) -0.0225(4) 0.67414(18) 0.0253(8) Uani 1 1 d . .
H19 H 0.1838 -0.0730 0.6989 0.030 Uiso 1 1 calc R U
C20 C 0.2811(2) -0.0839(4) 0.65571(18) 0.0241(8) Uani 1 1 d . .
H20 H 0.2932 -0.1769 0.6676 0.029 Uiso 1 1 calc R U
C21 C 0.3287(2) -0.0107(4) 0.62002(18) 0.0231(8) Uani 1 1 d . .
H21 H 0.3734 -0.0534 0.6073 0.028 Uiso 1 1 calc R U
C22 C 0.3112(2) 0.1255(4) 0.60270(17) 0.0210(7) Uani 1 1 d . .
H22 H 0.3444 0.1761 0.5787 0.025 Uiso 1 1 calc R U
C23 C 0.20049(19) 0.6982(4) 0.48248(17) 0.0188(7) Uani 1 1 d . .
C24 C 0.1679(2) 0.7272(4) 0.53826(18) 0.0208(7) Uani 1 1 d . .
H24 H 0.1928 0.6972 0.5776 0.025 Uiso 1 1 calc R U
C25 C 0.0992(2) 0.7996(4) 0.5363(2) 0.0264(8) Uani 1 1 d . .
H25 H 0.0776 0.8207 0.5742 0.032 Uiso 1 1 calc R U
C26 C 0.0629(2) 0.8405(4) 0.4790(2) 0.0280(9) Uani 1 1 d . .
H26 H 0.0148 0.8860 0.4772 0.034 Uiso 1 1 calc R U
C27 C 0.0959(2) 0.8156(4) 0.4236(2) 0.0278(9) Uani 1 1 d . .
H27 H 0.0707 0.8453 0.3843 0.033 Uiso 1 1 calc R U
C28 C 0.1651(2) 0.7482(4) 0.42564(18) 0.0219(7) Uani 1 1 d . .
H28 H 0.1888 0.7357 0.3880 0.026 Uiso 1 1 calc R U
C29 C 0.3582(2) 0.7056(4) 0.46083(16) 0.0189(7) Uani 1 1 d . .
C30 C 0.4220(2) 0.6477(4) 0.4377(2) 0.0292(9) Uani 1 1 d . .
H30 H 0.4263 0.5499 0.4343 0.035 Uiso 1 1 calc R U
C31 C 0.4794(2) 0.7327(5) 0.4196(2) 0.0364(10) Uani 1 1 d . .
H31 H 0.5224 0.6930 0.4029 0.044 Uiso 1 1 calc R U
C32 C 0.4743(2) 0.8743(5) 0.4258(2) 0.0370(10) Uani 1 1 d . .
H32 H 0.5138 0.9322 0.4134 0.044 Uiso 1 1 calc R U
C33 C 0.4117(2) 0.9322(5) 0.4502(2) 0.0357(10) Uani 1 1 d . .
H33 H 0.4085 1.0299 0.4548 0.043 Uiso 1 1 calc R U
C34 C 0.3538(2) 0.8481(4) 0.46779(19) 0.0261(8) Uani 1 1 d . .
H34 H 0.3110 0.8882 0.4847 0.031 Uiso 1 1 calc R U
C35 C 0.43840(19) 0.5602(3) 0.67243(17) 0.0175(7) Uani 1 1 d . .
C36 C 0.4959(2) 0.5830(4) 0.71875(17) 0.0206(7) Uani 1 1 d . .
C37 C 0.5085(2) 0.4771(4) 0.77077(18) 0.0260(8) Uani 1 1 d . .
C38 C 0.5660(3) 0.3677(5) 0.7609(2) 0.0450(12) Uani 1 1 d . .
H38A H 0.5682 0.3009 0.7957 0.067 Uiso 1 1 calc R U
H38B H 0.6164 0.4105 0.7596 0.067 Uiso 1 1 calc R U
H38C H 0.5511 0.3198 0.7210 0.067 Uiso 1 1 calc R U
C39 C 0.5520(2) 0.6953(4) 0.72340(18) 0.0245(8) Uani 1 1 d . .
C40 C 0.5465(2) 0.8111(4) 0.6770(2) 0.0293(9) Uani 1 1 d . .
H40A H 0.5868 0.8792 0.6890 0.044 Uiso 1 1 calc R U
H40B H 0.4963 0.8557 0.6764 0.044 Uiso 1 1 calc R U
H40C H 0.5527 0.7746 0.6349 0.044 Uiso 1 1 calc R U

loop_
_atom_site_aniso_label
_atom_site_aniso_U_11
_atom_site_aniso_U_22
_atom_site_aniso_U_33
_atom_site_aniso_U_23
_atom_site_aniso_U_13
_atom_site_aniso_U_12
Ni 0.0128(2) 0.0135(2) 0.0190(2) 0.00082(17) -0.00098(16) -0.00048(16)
Fe 0.0191(3) 0.0158(2) 0.0219(3) -0.0031(2) 0.00037(19) -0.00186(19)
P1 0.0143(4) 0.0140(4) 0.0184(4) -0.0001(3) 0.0003(3) -0.0006(3)
P2 0.0138(4) 0.0153(4) 0.0196(4) 0.0002(3) 0.0010(3) -0.0012(3)
S1 0.0176(4) 0.0201(4) 0.0213(4) 0.0047(3) -0.0030(3) -0.0038(3)
S2 0.0174(4) 0.0170(4) 0.0221(4) 0.0030(3) -0.0035(3) -0.0031(3)
O1 0.0315(17) 0.071(3) 0.0291(16) 0.0192(16) 0.0012(13) 0.0016(16)
O2 0.0248(15) 0.0382(17) 0.0370(17) -0.0008(13) -0.0082(12) -0.0084(13)
C1 0.0141(16) 0.0174(17) 0.0209(17) -0.0005(13) -0.0010(13) -0.0016(13)
C2 0.0136(16) 0.0188(17) 0.0275(19) -0.0002(14) 0.0021(13) -0.0006(13)
C3 0.0206(18) 0.0240(19) 0.0270(19) 0.0047(15) -0.0030(15) -0.0052(15)
C4 0.0248(19) 0.0175(18) 0.0269(19) -0.0007(14) -0.0018(15) -0.0073(14)
C5 0.0232(18) 0.0176(18) 0.0254(19) -0.0003(14) -0.0019(14) -0.0028(14)
C6 0.0257(19) 0.027(2) 0.0223(18) -0.0016(15) 0.0037(15) -0.0085(15)
C7 0.033(2) 0.037(2) 0.0227(19) -0.0114(17) 0.0065(16) -0.0100(18)
C8 0.028(2) 0.025(2) 0.042(2) -0.0118(18) 0.0105(18) -0.0001(16)
C9 0.0192(18) 0.0242(19) 0.032(2) -0.0075(16) 0.0057(15) -0.0012(15)
C10 0.0189(17) 0.0183(17) 0.0212(17) -0.0011(14) 0.0045(13) -0.0030(13)
C11 0.0170(16) 0.0168(17) 0.0227(17) 0.0016(14) 0.0009(13) 0.0032(13)
C12 0.0259(19) 0.0212(18) 0.0205(17) 0.0008(14) 0.0005(14) -0.0002(14)
C13 0.039(2) 0.026(2) 0.025(2) -0.0017(16) 0.0050(17) 0.0059(17)
C14 0.032(2) 0.033(2) 0.031(2) 0.0053(17) 0.0101(17) 0.0144(18)
C15 0.0189(18) 0.034(2) 0.035(2) 0.0064(18) 0.0066(16) 0.0056(16)
C16 0.0220(18) 0.0214(19) 0.0265(19) 0.0006(15) 0.0023(15) 0.0008(14)
C17 0.0185(17) 0.0163(16) 0.0192(17) -0.0005(13) -0.0021(13) 0.0003(13)
C18 0.0215(18) 0.0220(19) 0.0260(19) 0.0010(15) 0.0026(14) -0.0004(14)
C19 0.0263(19) 0.0209(19) 0.029(2) 0.0060(15) 0.0047(15) -0.0042(15)
C20 0.028(2) 0.0144(17) 0.029(2) 0.0026(14) -0.0017(15) -0.0004(14)
C21 0.0199(18) 0.0193(18) 0.0299(19) -0.0033(15) 0.0015(15) 0.0019(14)
C22 0.0200(18) 0.0183(18) 0.0249(18) 0.0009(14) 0.0036(14) -0.0017(14)
C23 0.0139(16) 0.0141(16) 0.0279(18) -0.0013(14) 0.0007(13) -0.0029(12)
C24 0.0208(18) 0.0165(17) 0.0248(18) 0.0016(14) 0.0003(14) -0.0027(13)
C25 0.0228(19) 0.0186(18) 0.039(2) -0.0050(16) 0.0095(16) -0.0010(15)
C26 0.0185(18) 0.0182(19) 0.046(2) -0.0039(17) -0.0011(17) 0.0021(14)
C27 0.028(2) 0.0162(18) 0.037(2) -0.0015(16) -0.0091(17) 0.0012(15)
C28 0.0268(19) 0.0144(17) 0.0235(18) 0.0002(14) -0.0016(15) -0.0015(14)
C29 0.0173(17) 0.0207(18) 0.0186(16) -0.0005(14) 0.0017(13) -0.0049(13)
C30 0.026(2) 0.025(2) 0.038(2) -0.0034(17) 0.0084(17) -0.0039(16)
C31 0.023(2) 0.045(3) 0.043(3) -0.003(2) 0.0111(18) -0.0052(19)
C32 0.025(2) 0.039(3) 0.048(3) 0.010(2) 0.0086(19) -0.0112(18)
C33 0.030(2) 0.022(2) 0.055(3) 0.0065(19) 0.002(2) -0.0086(17)
C34 0.0211(19) 0.023(2) 0.034(2) 0.0000(16) 0.0046(16) -0.0034(15)
C35 0.0169(16) 0.0116(16) 0.0243(17) 0.0014(13) 0.0042(13) 0.0022(12)
C36 0.0179(17) 0.0179(17) 0.0252(18) -0.0006(14) -0.0015(14) -0.0003(13)
C37 0.0230(19) 0.029(2) 0.0237(19) 0.0041(16) -0.0093(15) -0.0064(15)
C38 0.059(3) 0.035(3) 0.038(3) 0.009(2) -0.006(2) 0.014(2)
C39 0.0208(18) 0.027(2) 0.0258(19) -0.0037(15) 0.0016(15) -0.0015(15)
C40 0.027(2) 0.026(2) 0.034(2) 0.0006(17) -0.0002(17) -0.0077(16)

loop_
_atom_type_symbol
_atom_type_description
_atom_type_scat_dispersion_real
_atom_type_scat_dispersion_imag
_atom_type_scat_source
C C 0.0033 0.0016 'International Tables Vol C Tables 4.2.6.8 and 6.1.1.4'
H H 0.0000 0.0000 'International Tables Vol C Tables 4.2.6.8 and 6.1.1.4'
O O 0.0106 0.0060 'International Tables Vol C Tables 4.2.6.8 and 6.1.1.4'
P P 0.1023 0.0942 'International Tables Vol C Tables 4.2.6.8 and 6.1.1.4'
S S 0.1246 0.1234 'International Tables Vol C Tables 4.2.6.8 and 6.1.1.4'
Fe Fe 0.3463 0.8444 'International Tables Vol C Tables 4.2.6.8 and 6.1.1.4'
Ni Ni 0.3393 1.1124 'International Tables Vol C Tables 4.2.6.8 and 6.1.1.4'

loop_
_geom_angle_atom_site_label_1
_geom_angle_atom_site_label_2
_geom_angle_atom_site_label_3
_geom_angle
S2 Ni S1 78.03(4)
S2 Ni P2 91.46(4)
S1 Ni P2 168.51(4)
S2 Ni P1 166.97(4)
S1 Ni P1 91.10(4)
P2 Ni P1 99.89(4)
C10 Fe C9 41.77(15)
C10 Fe C1 109.47(14)
C9 Fe C1 108.57(15)
C10 Fe C2 108.61(14)
C9 Fe C2 136.28(15)
C1 Fe C2 41.27(14)
C10 Fe C6 41.60(14)
C9 Fe C6 69.16(16)
C1 Fe C6 140.43(15)
C2 Fe C6 112.13(16)
C10 Fe C5 140.01(15)
C9 Fe C5 111.42(16)
C1 Fe C5 41.36(14)
C2 Fe C5 68.82(15)
C6 Fe C5 178.07(15)
C10 Fe C8 69.53(16)
C9 Fe C8 40.62(16)
C1 Fe C8 136.36(16)
C2 Fe C8 176.76(16)
C6 Fe C8 68.40(17)
C5 Fe C8 110.75(17)
C10 Fe C7 68.99(15)
C9 Fe C7 67.84(16)
C1 Fe C7 176.12(16)
C2 Fe C7 142.41(17)
C6 Fe C7 40.47(16)
C5 Fe C7 137.82(16)
C8 Fe C7 39.90(18)
C10 Fe C3 136.51(15)
C9 Fe C3 176.50(16)
C1 Fe C3 68.63(14)
C2 Fe C3 40.22(15)
C6 Fe C3 111.49(16)
C5 Fe C3 68.04(15)
C8 Fe C3 142.88(16)
C7 Fe C3 115.02(16)
C10 Fe C4 176.43(15)
C9 Fe C4 141.42(16)
C1 Fe C4 68.66(14)
C2 Fe C4 67.93(15)
C6 Fe C4 138.19(15)
C5 Fe C4 40.31(14)
C8 Fe C4 113.97(16)
C7 Fe C4 113.07(16)
C3 Fe C4 40.18(15)
C1 P1 C11 102.69(16)
C1 P1 C17 99.45(16)
C11 P1 C17 105.61(16)
C1 P1 Ni 122.39(12)
C11 P1 Ni 111.05(12)
C17 P1 Ni 113.78(12)
C10 P2 C23 108.12(17)
C10 P2 C29 103.71(16)
C23 P2 C29 103.67(17)
C10 P2 Ni 110.79(12)
C23 P2 Ni 114.73(12)
C29 P2 Ni 114.97(12)
C35 S1 Ni 88.54(12)
C35 S2 Ni 89.26(12)
C2 C1 C5 107.1(3)
C2 C1 P1 126.7(3)
C5 C1 P1 126.1(3)
C2 C1 Fe 70.0(2)
C5 C1 Fe 70.1(2)
P1 C1 Fe 121.76(18)
C3 C2 C1 108.3(3)
C3 C2 Fe 70.8(2)
C1 C2 Fe 68.8(2)
C3 C2 H2 125.8
C1 C2 H2 125.8
Fe C2 H2 125.8
C2 C3 C4 108.3(3)
C2 C3 Fe 68.9(2)
C4 C3 Fe 69.9(2)
C2 C3 H3 125.9
C4 C3 H3 125.9
Fe C3 H3 125.9
C5 C4 C3 108.4(3)
C5 C4 Fe 69.1(2)
C3 C4 Fe 69.9(2)
C5 C4 H4 125.8
C3 C4 H4 125.8
Fe C4 H4 125.8
C4 C5 C1 107.8(3)
C4 C5 Fe 70.6(2)
C1 C5 Fe 68.5(2)
C4 C5 H5 126.1
C1 C5 H5 126.1
Fe C5 H5 126.1
C7 C6 C10 107.5(4)
C7 C6 Fe 70.5(2)
C10 C6 Fe 67.8(2)
C7 C6 H6 126.3
C10 C6 H6 126.3
Fe C6 H6 126.3
C8 C7 C6 109.2(4)
C8 C7 Fe 69.6(2)
C6 C7 Fe 69.0(2)
C8 C7 H7 125.4
C6 C7 H7 125.4
Fe C7 H7 125.4
C7 C8 C9 107.9(4)
C7 C8 Fe 70.5(2)
C9 C8 Fe 68.4(2)
C7 C8 H8 126.0
C9 C8 H8 126.0
Fe C8 H8 126.0
C8 C9 C10 108.6(4)
C8 C9 Fe 70.9(2)
C10 C9 Fe 68.5(2)
C8 C9 H9 125.7
C10 C9 H9 125.7
Fe C9 H9 125.7
C9 C10 C6 106.8(3)
C9 C10 P2 121.5(3)
C6 C10 P2 131.5(3)
C9 C10 Fe 69.7(2)
C6 C10 Fe 70.7(2)
P2 C10 Fe 121.09(18)
C12 C11 C16 119.2(3)
C12 C11 P1 119.6(3)
C16 C11 P1 121.2(3)
C11 C12 C13 120.3(4)
C11 C12 H12 119.8
C13 C12 H12 119.8
C14 C13 C12 119.7(4)
C14 C13 H13 120.2
C12 C13 H13 120.2
C15 C14 C13 120.5(4)
C15 C14 H14 119.7
C13 C14 H14 119.7
C14 C15 C16 120.3(4)
C14 C15 H15 119.8
C16 C15 H15 119.8
C15 C16 C11 119.9(4)
C15 C16 H16 120.0
C11 C16 H16 120.0
C18 C17 C22 119.1(3)
C18 C17 P1 122.2(3)
C22 C17 P1 118.3(3)
C17 C18 C19 120.2(4)
C17 C18 H18 119.9
C19 C18 H18 119.9
C20 C19 C18 120.0(4)
C20 C19 H19 120.0
C18 C19 H19 120.0
C19 C20 C21 120.3(3)
C19 C20 H20 119.9
C21 C20 H20 119.9
C20 C21 C22 119.9(3)
C20 C21 H21 120.1
C22 C21 H21 120.1
C21 C22 C17 120.4(3)
C21 C22 H22 119.8
C17 C22 H22 119.8
C28 C23 C24 119.0(3)
C28 C23 P2 123.5(3)
C24 C23 P2 117.5(3)
C25 C24 C23 120.4(4)
C25 C24 H24 119.8
C23 C24 H24 119.8
C26 C25 C24 119.3(4)
C26 C25 H25 120.3
C24 C25 H25 120.3
C25 C26 C27 120.6(4)
C25 C26 H26 119.7
C27 C26 H26 119.7
C28 C27 C26 120.1(4)
C28 C27 H27 119.9
C26 C27 H27 119.9
C27 C28 C23 120.3(4)
C27 C28 H28 119.8
C23 C28 H28 119.8
C34 C29 C30 119.5(3)
C34 C29 P2 121.0(3)
C30 C29 P2 119.3(3)
C31 C30 C29 120.0(4)
C31 C30 H30 120.0
C29 C30 H30 120.0
C32 C31 C30 120.2(4)
C32 C31 H31 119.9
C30 C31 H31 119.9
C31 C32 C33 120.0(4)
C31 C32 H32 120.0
C33 C32 H32 120.0
C32 C33 C34 120.1(4)
C32 C33 H33 119.9
C34 C33 H33 119.9
C33 C34 C29 120.1(4)
C33 C34 H34 119.9
C29 C34 H34 119.9
C36 C35 S2 131.7(3)
C36 C35 S1 124.2(3)
S2 C35 S1 104.04(19)
C35 C36 C39 128.0(3)
C35 C36 C37 117.9(3)
C39 C36 C37 114.0(3)
O1 C37 C38 122.1(4)
O1 C37 C36 122.8(4)
C38 C37 C36 115.2(4)
C37 C38 H38A 109.5
C37 C38 H38B 109.5
H38A C38 H38B 109.5
C37 C38 H38C 109.5
H38A C38 H38C 109.5
H38B C38 H38C 109.5
O2 C39 C36 119.0(4)
O2 C39 C40 120.0(4)
C36 C39 C40 121.0(3)
C39 C40 H40A 109.5
C39 C40 H40B 109.5
H40A C40 H40B 109.5
C39 C40 H40C 109.5
H40A C40 H40C 109.5
H40B C40 H40C 109.5

loop_
_geom_bond_atom_site_label_1
_geom_bond_atom_site_label_2
_geom_bond_distance
Ni S2 2.1841(10)
Ni S1 2.1928(10)
Ni P2 2.1971(10)
Ni P1 2.2206(10)
Fe C10 2.005(4)
Fe C9 2.020(4)
Fe C1 2.024(4)
Fe C2 2.040(4)
Fe C6 2.044(4)
Fe C5 2.045(4)
Fe C8 2.053(4)
Fe C7 2.064(4)
Fe C3 2.064(4)
Fe C4 2.065(4)
P1 C1 1.809(4)
P1 C11 1.826(4)
P1 C17 1.828(4)
P2 C10 1.797(4)
P2 C23 1.815(4)
P2 C29 1.820(4)
S1 C35 1.757(4)
S2 C35 1.739(4)
O1 C37 1.196(5)
O2 C39 1.230(5)
C1 C2 1.432(5)
C1 C5 1.437(5)
C2 C3 1.411(5)
C2 H2 1.0000
C3 C4 1.418(5)
C3 H3 1.0000
C4 C5 1.416(5)
C4 H4 1.0000
C5 H5 1.0000
C6 C7 1.421(6)
C6 C10 1.438(5)
C6 H6 1.0000
C7 C8 1.405(6)
C7 H7 1.0000
C8 C9 1.414(5)
C8 H8 1.0000
C9 C10 1.435(5)
C9 H9 1.0000
C11 C12 1.390(5)
C11 C16 1.395(5)
C12 C13 1.393(5)
C12 H12 0.9500
C13 C14 1.377(6)
C13 H13 0.9500
C14 C15 1.374(6)
C14 H14 0.9500
C15 C16 1.386(5)
C15 H15 0.9500
C16 H16 0.9500
C17 C18 1.390(5)
C17 C22 1.395(5)
C18 C19 1.396(5)
C18 H18 0.9500
C19 C20 1.379(5)
C19 H19 0.9500
C20 C21 1.382(5)
C20 H20 0.9500
C21 C22 1.390(5)
C21 H21 0.9500
C22 H22 0.9500
C23 C28 1.389(5)
C23 C24 1.401(5)
C24 C25 1.391(5)
C24 H24 0.9500
C25 C26 1.376(6)
C25 H25 0.9500
C26 C27 1.390(6)
C26 H26 0.9500
C27 C28 1.375(5)
C27 H27 0.9500
C28 H28 0.9500
C29 C34 1.385(5)
C29 C30 1.388(5)
C30 C31 1.385(6)
C30 H30 0.9500
C31 C32 1.376(7)
C31 H31 0.9500
C32 C33 1.382(6)
C32 H32 0.9500
C33 C34 1.383(5)
C33 H33 0.9500
C34 H34 0.9500
C35 C36 1.355(5)
C36 C39 1.461(5)
C36 C37 1.506(5)
C37 C38 1.490(6)
C38 H38A 0.9800
C38 H38B 0.9800
C38 H38C 0.9800
C39 C40 1.488(6)
C40 H40A 0.9800
C40 H40B 0.9800
C40 H40C 0.9800

loop_
_geom_torsion_atom_site_label_1
_geom_torsion_atom_site_label_2
_geom_torsion_atom_site_label_3
_geom_torsion_atom_site_label_4
_geom_torsion
C11 P1 C1 C2 59.1(3)
C17 P1 C1 C2 167.6(3)
Ni P1 C1 C2 -66.3(3)
C11 P1 C1 C5 -125.8(3)
C17 P1 C1 C5 -17.3(4)
Ni P1 C1 C5 108.8(3)
C11 P1 C1 Fe 146.7(2)
C17 P1 C1 Fe -104.8(2)
Ni P1 C1 Fe 21.3(3)
C5 C1 C2 C3 -0.6(4)
P1 C1 C2 C3 175.3(3)
Fe C1 C2 C3 60.0(3)
C5 C1 C2 Fe -60.6(2)
P1 C1 C2 Fe 115.3(3)
C1 C2 C3 C4 0.3(4)
Fe C2 C3 C4 59.1(3)
C1 C2 C3 Fe -58.7(2)
C2 C3 C4 C5 0.1(4)
Fe C3 C4 C5 58.5(3)
C2 C3 C4 Fe -58.4(3)
C3 C4 C5 C1 -0.4(4)
Fe C4 C5 C1 58.6(3)
C3 C4 C5 Fe -59.0(3)
C2 C1 C5 C4 0.6(4)
P1 C1 C5 C4 -175.3(3)
Fe C1 C5 C4 -59.9(3)
C2 C1 C5 Fe 60.5(2)
P1 C1 C5 Fe -115.4(3)
C10 C6 C7 C8 -0.3(4)
Fe C6 C7 C8 -58.1(3)
C10 C6 C7 Fe 57.8(2)
C6 C7 C8 C9 -0.6(5)
Fe C7 C8 C9 -58.4(3)
C6 C7 C8 Fe 57.7(3)
C7 C8 C9 C10 1.3(4)
Fe C8 C9 C10 -58.3(3)
C7 C8 C9 Fe 59.6(3)
C8 C9 C10 C6 -1.5(4)
Fe C9 C10 C6 -61.3(2)
C8 C9 C10 P2 174.6(3)
Fe C9 C10 P2 114.8(3)
C8 C9 C10 Fe 59.8(3)
C7 C6 C10 C9 1.1(4)
Fe C6 C10 C9 60.7(2)
C7 C6 C10 P2 -174.4(3)
Fe C6 C10 P2 -114.8(3)
C7 C6 C10 Fe -59.6(3)
C23 P2 C10 C9 -147.7(3)
C29 P2 C10 C9 102.7(3)
Ni P2 C10 C9 -21.2(3)
C23 P2 C10 C6 27.2(4)
C29 P2 C10 C6 -82.4(4)
Ni P2 C10 C6 153.7(3)
C23 P2 C10 Fe -63.8(2)
C29 P2 C10 Fe -173.4(2)
Ni P2 C10 Fe 62.7(2)
C1 P1 C11 C12 -151.4(3)
C17 P1 C11 C12 104.9(3)
Ni P1 C11 C12 -18.9(3)
C1 P1 C11 C16 28.2(3)
C17 P1 C11 C16 -75.5(3)
Ni P1 C11 C16 160.7(3)
C16 C11 C12 C13 0.7(6)
P1 C11 C12 C13 -179.8(3)
C11 C12 C13 C14 0.5(6)
C12 C13 C14 C15 -0.4(6)
C13 C14 C15 C16 -0.8(6)
C14 C15 C16 C11 1.9(6)
C12 C11 C16 C15 -1.8(6)
P1 C11 C16 C15 178.6(3)
C1 P1 C17 C18 -81.6(3)
C11 P1 C17 C18 24.6(3)
Ni P1 C17 C18 146.6(3)
C1 P1 C17 C22 91.6(3)
C11 P1 C17 C22 -162.3(3)
Ni P1 C17 C22 -40.2(3)
C22 C17 C18 C19 -0.7(5)
P1 C17 C18 C19 172.4(3)
C17 C18 C19 C20 -0.1(6)
C18 C19 C20 C21 0.4(6)
C19 C20 C21 C22 0.1(6)
C20 C21 C22 C17 -1.0(6)
C18 C17 C22 C21 1.2(5)
P1 C17 C22 C21 -172.1(3)
C10 P2 C23 C28 -46.1(3)
C29 P2 C23 C28 63.6(3)
Ni P2 C23 C28 -170.3(3)
C10 P2 C23 C24 132.1(3)
C29 P2 C23 C24 -118.2(3)
Ni P2 C23 C24 7.9(3)
C28 C23 C24 C25 2.9(5)
P2 C23 C24 C25 -175.4(3)
C23 C24 C25 C26 1.1(6)
C24 C25 C26 C27 -3.0(6)
C25 C26 C27 C28 0.8(6)
C26 C27 C28 C23 3.3(6)
C24 C23 C28 C27 -5.1(5)
P2 C23 C28 C27 173.1(3)
C10 P2 C29 C34 141.9(3)
C23 P2 C29 C34 29.0(4)
Ni P2 C29 C34 -97.0(3)
C10 P2 C29 C30 -44.2(3)
C23 P2 C29 C30 -157.0(3)
Ni P2 C29 C30 76.9(3)
C34 C29 C30 C31 -2.4(6)
P2 C29 C30 C31 -176.4(3)
C29 C30 C31 C32 1.5(7)
C30 C31 C32 C33 0.0(7)
C31 C32 C33 C34 -0.6(7)
C32 C33 C34 C29 -0.3(7)
C30 C29 C34 C33 1.8(6)
P2 C29 C34 C33 175.7(3)
Ni S2 C35 C36 -179.8(4)
Ni S2 C35 S1 3.11(15)
Ni S1 C35 C36 179.6(3)
Ni S1 C35 S2 -3.10(15)
S2 C35 C36 C39 6.4(6)
S1 C35 C36 C39 -177.1(3)
S2 C35 C36 C37 -169.5(3)
S1 C35 C36 C37 7.0(5)
C35 C36 C37 O1 -86.9(5)
C39 C36 C37 O1 96.6(5)
C35 C36 C37 C38 93.5(4)
C39 C36 C37 C38 -83.0(4)
C35 C36 C39 O2 -176.5(4)
C37 C36 C39 O2 -0.5(5)
C35 C36 C39 C40 6.0(6)
C37 C36 C39 C40 -178.0(4)
